data_1563940
loop_
_publ_author_name
'Di Filippo, Mara'
'Trujillo, Cristina'
'S\'anchez-Sanz, Goar'
'Batsanov, Andrei Stepanovich'
'Baumann, Marcus'

_publ_section_title
;
 Discovery of a Photochemical Cascade Process by Flow-Based Interception
 of Isomerising Alkenes
;
_journal_name_full 'Chemical Science'
_journal_paper_doi 10.1039/D1SC02879K
_journal_year 2021
_chemical_formula_moiety 'C22 H20 O3'
_chemical_formula_sum 'C22 H20 O3'
_chemical_formula_weight 332.38
_chemical_name_systematic
'Rac-(2aR,4aR,11aR)-4a-butyl-4a,10-dihydrocyclobuta[3a',4']pentaleno- [1',2':1,2]indeno[5,6-d][1,3]dioxol-11(2aH)-one'
_space_group_crystal_system triclinic
_space_group_IT_number 2
_space_group_name_Hall '-P 1'
_space_group_name_H-M_alt 'P -1'
_atom_sites_solution_hydrogens difmap
_atom_sites_solution_primary dual
_audit_creation_date 2020-11-27
_audit_creation_method
;
Olex2 1.3-alpha
(compiled 2020.11.12 svn.r5f609507 for OlexSys, GUI svn.r6208)
;
_audit_update_record
;
2021-03-22 deposited with the CCDC.	2021-07-05 downloaded from the CCDC.
;
_cell_angle_alpha 109.2492(11)
_cell_angle_beta 93.9771(13)
_cell_angle_gamma 92.7275(13)
_cell_formula_units_Z 2
_cell_length_a 6.7532(2)
_cell_length_b 9.4136(3)
_cell_length_c 14.1529(4)
_cell_measurement_reflns_used 6384
_cell_measurement_temperature 200
_cell_measurement_theta_max 30.93
_cell_measurement_theta_min 2.30
_cell_volume 845.01(4)
_computing_cell_refinement 'SAINT V8.40A (Bruker, 2019)'
_computing_data_collection 'APEX3 v.2019.1-0 (Bruker, 2019)'
_computing_data_reduction 'SAINT v8.40A (Bruker AXS, 2019)'
_computing_molecular_graphics 'Olex2 1.3-alpha (Dolomanov et al., 2009)'
_computing_publication_material 'Olex2 1.3-alpha (Dolomanov et al., 2009)'
_computing_structure_refinement 'SHELXL 2018/3 (Sheldrick, 2015a)'
_computing_structure_solution 'SHELXT 2018/2 (Sheldrick, 2015)'
_diffrn_ambient_temperature 200
_diffrn_detector 'Bruker PHOTON III MM CPAD'
_diffrn_detector_area_resol_mean 7.4
_diffrn_detector_type 'CPA sensor'
_diffrn_measured_fraction_theta_full 0.993
_diffrn_measured_fraction_theta_max 0.994
_diffrn_measurement_device '3-circle diffractometer'
_diffrn_measurement_device_type 'Bruker D8 Venture'
_diffrn_measurement_method '\w- and \f-scan'
_diffrn_radiation_monochromator 'focusing mirrors'
_diffrn_radiation_probe x-ray
_diffrn_radiation_type 'Mo K\a'
_diffrn_radiation_wavelength 0.71073
_diffrn_reflns_av_R_equivalents 0.0328
_diffrn_reflns_av_unetI/netI 0.0367
_diffrn_reflns_Laue_measured_fraction_full 0.993
_diffrn_reflns_Laue_measured_fraction_max 0.994
_diffrn_reflns_limit_h_max 8
_diffrn_reflns_limit_h_min -8
_diffrn_reflns_limit_k_max 12
_diffrn_reflns_limit_k_min -12
_diffrn_reflns_limit_l_max 18
_diffrn_reflns_limit_l_min -18
_diffrn_reflns_number 12919
_diffrn_reflns_point_group_measured_fraction_full 0.993
_diffrn_reflns_point_group_measured_fraction_max 0.994
_diffrn_reflns_theta_full 25.242
_diffrn_reflns_theta_max 27.500
_diffrn_reflns_theta_min 2.296
_diffrn_source 'microfocus sealed X-ray tube'
_diffrn_source_current 1.4
_diffrn_source_power 0.07
_diffrn_source_type 'Incoatec I\mS 3.0 microsource'
_diffrn_source_voltage 50.0
_diffrn_standards_number 0
_exptl_absorpt_coefficient_mu 0.086
_exptl_absorpt_correction_T_max 1.0000
_exptl_absorpt_correction_T_min 0.9131
_exptl_absorpt_correction_type multi-scan
_exptl_absorpt_process_details
;
SADABS-2016/2 (Krause et al., 2015) was used for absorption correction.
wR2(int) was 0.1162 before and 0.0526 after correction.
The Ratio of minimum to maximum transmission is 0.9131.
The \l/2 correction factor is Not present.
;
_exptl_crystal_colour colourless
_exptl_crystal_density_diffrn 1.306
_exptl_crystal_description block
_exptl_crystal_F_000 352
_exptl_crystal_size_max 0.264
_exptl_crystal_size_mid 0.242
_exptl_crystal_size_min 0.106
_refine_diff_density_max 0.260
_refine_diff_density_min -0.192
_refine_diff_density_rms 0.038
_refine_ls_extinction_method none
_refine_ls_goodness_of_fit_ref 1.025
_refine_ls_hydrogen_treatment refall
_refine_ls_matrix_type full
_refine_ls_number_parameters 306
_refine_ls_number_reflns 3870
_refine_ls_number_restraints 0
_refine_ls_restrained_S_all 1.025
_refine_ls_R_factor_all 0.0603
_refine_ls_R_factor_gt 0.0460
_refine_ls_shift/su_max 0.001
_refine_ls_shift/su_mean 0.000
_refine_ls_structure_factor_coef Fsqd
_refine_ls_weighting_details 'w=1/[\s^2^(Fo^2^)+(0.0557P)^2^+0.2320P] where P=(Fo^2^+2Fc^2^)/3'
_refine_ls_weighting_scheme calc
_refine_ls_wR_factor_gt 0.1101
_refine_ls_wR_factor_ref 0.1178
_reflns_Friedel_coverage 0.000
_reflns_number_gt 3064
_reflns_number_total 3870
_reflns_threshold_expression 'I > 2\s(I)'
_cod_data_source_file d1sc02879k2.cif
_cod_data_source_block 7a
_cod_depositor_comments
;
The following automatic conversions were performed:

data item '_diffrn_radiation_probe' value 'X-ray' was changed to
'x-ray' in accordance with the
/home/data/users/saulius/crontab/automatic-downloads/rss-feeds/RSC/lib/dictionaries/cif_core.dic
dictionary named 'cif_core.dic' version 2.4.2 last updated on
2011-04-26.

Automatic conversion script
Id: cif_fix_values 7556 2019-12-06 15:28:31Z antanas 
;
_cod_original_cell_volume 845.01(7)
_cod_database_code 1563940
_shelx_shelxl_version_number 2018/3
_shelx_space_group_comment
;
The symmetry employed for this shelxl refinement is uniquely defined
by the following loop, which should always be used as a source of
symmetry information in preference to the above space-group names.
They are only intended as comments.
;
_shelx_estimated_absorpt_t_max 0.991
_shelx_estimated_absorpt_t_min 0.978
_computing_bruker_data_scaling 'SADABS V2012/1 (Bruker AXS Inc.)'

loop_
_space_group_symop_operation_xyz
'x, y, z'
'-x, -y, -z'

loop_
_atom_site_label
_atom_site_type_symbol
_atom_site_fract_x
_atom_site_fract_y
_atom_site_fract_z
_atom_site_U_iso_or_equiv
_atom_site_adp_type
_atom_site_occupancy
_atom_site_site_symmetry_order
_atom_site_calc_flag
_atom_site_refinement_flags_posn
_atom_site_refinement_flags_adp
_atom_site_refinement_flags_occupancy
_atom_site_disorder_assembly
_atom_site_disorder_group
O1 O 0.00195(15) 0.80544(11) 0.11674(8) 0.0328(3) Uani 1 1 d . . . . .
O2 O 0.91766(15) 0.27367(11) 0.18792(8) 0.0321(3) Uani 1 1 d . . . . .
O3 O 0.73765(15) 0.10587(11) 0.04780(8) 0.0315(3) Uani 1 1 d . . . . .
C1 C 0.1866(2) 1.02132(18) 0.31945(13) 0.0375(4) Uani 1 1 d . . . . .
H1 H 0.082(3) 1.018(2) 0.3652(14) 0.049(5) Uiso 1 1 d . . . . .
C2 C 0.2877(3) 1.12684(18) 0.29610(14) 0.0448(5) Uani 1 1 d . . . . .
H2 H 0.292(3) 1.241(2) 0.3176(15) 0.062(6) Uiso 1 1 d . . . . .
C3 C 0.4051(2) 1.01784(16) 0.22073(13) 0.0337(4) Uani 1 1 d . . . . .
H3 H 0.384(3) 1.019(2) 0.1499(14) 0.042(5) Uiso 1 1 d . . . . .
C4 C 0.6148(2) 1.00125(18) 0.25415(12) 0.0348(4) Uani 1 1 d . . . . .
H4 H 0.730(3) 1.069(2) 0.2513(13) 0.045(5) Uiso 1 1 d . . . . .
C5 C 0.6311(2) 0.88794(16) 0.28910(11) 0.0290(3) Uani 1 1 d . . . . .
H5 H 0.751(3) 0.859(2) 0.3146(13) 0.041(5) Uiso 1 1 d . . . . .
C6 C 0.4354(2) 0.80066(15) 0.28522(10) 0.0228(3) Uani 1 1 d . . . . .
C7 C 0.2801(2) 0.89100(15) 0.24695(10) 0.0249(3) Uani 1 1 d . . . . .
C8 C 0.1521(2) 0.77768(15) 0.15853(10) 0.0237(3) Uani 1 1 d . . . . .
C9 C 0.2503(2) 0.63767(15) 0.13462(10) 0.0220(3) Uani 1 1 d . . . . .
C10 C 0.4100(2) 0.65181(14) 0.20089(10) 0.0212(3) Uani 1 1 d . . . . .
C11 C 0.5147(2) 0.51448(14) 0.17243(10) 0.0213(3) Uani 1 1 d . . . . .
C12 C 0.6921(2) 0.47863(16) 0.21371(10) 0.0242(3) Uani 1 1 d . . . . .
H12 H 0.769(2) 0.5486(18) 0.2718(12) 0.029(4) Uiso 1 1 d . . . . .
C13 C 0.7522(2) 0.33864(15) 0.16347(10) 0.0242(3) Uani 1 1 d . . . . .
C14 C 0.6437(2) 0.23773(15) 0.07886(11) 0.0244(3) Uani 1 1 d . . . . .
C15 C 0.4689(2) 0.26971(15) 0.03720(10) 0.0241(3) Uani 1 1 d . . . . .
H15 H 0.396(2) 0.1979(18) -0.0232(12) 0.027(4) Uiso 1 1 d . . . . .
C16 C 0.4059(2) 0.41272(15) 0.08554(10) 0.0217(3) Uani 1 1 d . . . . .
C17 C 0.2281(2) 0.48519(15) 0.05581(10) 0.0228(3) Uani 1 1 d . . . . .
H17A H 0.231(2) 0.4877(18) -0.0129(12) 0.029(4) Uiso 1 1 d . . . . .
H17B H 0.101(2) 0.4302(18) 0.0562(11) 0.027(4) Uiso 1 1 d . . . . .
C18 C 0.9317(2) 0.14201(17) 0.10156(12) 0.0316(3) Uani 1 1 d . . . . .
H18A H 1.025(2) 0.1651(18) 0.0587(12) 0.030(4) Uiso 1 1 d . . . . .
H18B H 0.972(2) 0.0619(19) 0.1268(12) 0.034(4) Uiso 1 1 d . . . . .
C19 C 0.3965(2) 0.78211(18) 0.38671(11) 0.0306(3) Uani 1 1 d . . . . .
H19A H 0.408(3) 0.886(2) 0.4393(13) 0.040(5) Uiso 1 1 d . . . . .
H19B H 0.505(3) 0.7285(19) 0.4053(12) 0.035(4) Uiso 1 1 d . . . . .
C20 C 0.1955(3) 0.7000(2) 0.38544(13) 0.0413(4) Uani 1 1 d . . . . .
H20A H 0.201(3) 0.594(2) 0.3427(14) 0.046(5) Uiso 1 1 d . . . . .
H20B H 0.083(3) 0.746(2) 0.3500(15) 0.060(6) Uiso 1 1 d . . . . .
C21 C 0.1374(4) 0.7090(3) 0.48910(17) 0.0711(7) Uani 1 1 d . . . . .
H21A H -0.013(4) 0.665(3) 0.4914(16) 0.071(7) Uiso 1 1 d . . . . .
H21B H 0.151(4) 0.818(3) 0.536(2) 0.097(9) Uiso 1 1 d . . . . .
C22 C 0.2643(6) 0.6258(4) 0.5391(2) 0.1001(12) Uani 1 1 d . . . . .
H22A H 0.206(5) 0.628(4) 0.600(3) 0.126(11) Uiso 1 1 d . . . . .
H22B H 0.265(5) 0.511(4) 0.489(2) 0.108(10) Uiso 1 1 d . . . . .
H22C H 0.420(5) 0.667(4) 0.549(2) 0.128(12) Uiso 1 1 d . . . . .

loop_
_atom_site_aniso_label
_atom_site_aniso_U_11
_atom_site_aniso_U_22
_atom_site_aniso_U_33
_atom_site_aniso_U_23
_atom_site_aniso_U_13
_atom_site_aniso_U_12
O1 0.0266(6) 0.0257(5) 0.0422(6) 0.0080(5) -0.0087(4) 0.0069(4)
O2 0.0305(6) 0.0276(5) 0.0377(6) 0.0099(5) -0.0025(4) 0.0131(4)
O3 0.0322(6) 0.0198(5) 0.0401(6) 0.0058(4) 0.0017(4) 0.0096(4)
C1 0.0307(8) 0.0300(8) 0.0404(9) -0.0035(7) -0.0028(7) 0.0114(7)
C2 0.0429(10) 0.0202(7) 0.0592(11) 0.0004(7) -0.0148(8) 0.0078(7)
C3 0.0370(9) 0.0217(7) 0.0404(9) 0.0099(7) -0.0046(7) -0.0023(6)
C4 0.0302(8) 0.0302(8) 0.0400(9) 0.0077(7) 0.0017(6) -0.0057(6)
C5 0.0216(7) 0.0261(7) 0.0338(8) 0.0033(6) -0.0002(6) 0.0016(6)
C6 0.0217(7) 0.0194(6) 0.0237(7) 0.0027(5) -0.0001(5) 0.0035(5)
C7 0.0224(7) 0.0197(6) 0.0293(7) 0.0036(6) 0.0001(5) 0.0043(5)
C8 0.0218(7) 0.0210(6) 0.0281(7) 0.0078(6) 0.0009(5) 0.0032(5)
C9 0.0219(7) 0.0201(6) 0.0226(6) 0.0055(5) 0.0007(5) 0.0027(5)
C10 0.0220(7) 0.0198(6) 0.0216(6) 0.0062(5) 0.0032(5) 0.0030(5)
C11 0.0235(7) 0.0185(6) 0.0220(6) 0.0065(5) 0.0014(5) 0.0035(5)
C12 0.0254(7) 0.0226(7) 0.0234(7) 0.0064(6) -0.0016(5) 0.0044(5)
C13 0.0227(7) 0.0244(7) 0.0286(7) 0.0127(6) 0.0007(5) 0.0064(5)
C14 0.0283(7) 0.0168(6) 0.0296(7) 0.0087(6) 0.0060(5) 0.0050(5)
C15 0.0252(7) 0.0195(6) 0.0261(7) 0.0059(6) 0.0000(5) 0.0014(5)
C16 0.0208(7) 0.0207(6) 0.0240(7) 0.0081(5) 0.0007(5) 0.0027(5)
C17 0.0221(7) 0.0193(6) 0.0251(7) 0.0054(5) -0.0018(5) 0.0027(5)
C18 0.0319(8) 0.0252(7) 0.0386(8) 0.0108(7) 0.0030(7) 0.0103(6)
C19 0.0350(9) 0.0302(8) 0.0223(7) 0.0032(6) 0.0005(6) 0.0031(6)
C20 0.0443(10) 0.0428(10) 0.0355(9) 0.0110(8) 0.0093(7) -0.0027(8)
C21 0.0911(19) 0.0683(15) 0.0460(12) 0.0069(12) 0.0304(12) -0.0177(14)
C22 0.141(3) 0.113(3) 0.0510(15) 0.0444(18) -0.0072(17) -0.043(2)

loop_
_atom_type_symbol
_atom_type_description
_atom_type_scat_dispersion_real
_atom_type_scat_dispersion_imag
_atom_type_scat_source
C C 0.0033 0.0016 'International Tables Vol C Tables 4.2.6.8 and 6.1.1.4'
H H 0.0000 0.0000 'International Tables Vol C Tables 4.2.6.8 and 6.1.1.4'
O O 0.0106 0.0060 'International Tables Vol C Tables 4.2.6.8 and 6.1.1.4'

loop_
_exptl_crystal_face_index_h
_exptl_crystal_face_index_k
_exptl_crystal_face_index_l
_exptl_crystal_face_perp_dist
0.00 1.00 -1.00 0.1010
1.00 1.00 0.00 0.1110
-1.00 0.00 -1.00 0.1260
1.00 0.00 1.00 0.0900
0.00 -1.00 0.00 0.1060
0.00 0.00 1.00 0.0240
0.00 0.00 -1.00 0.0530
-2.00 -2.00 -1.00 0.1150
-2.00 1.00 -2.00 0.1220
1.00 -2.00 1.00 0.1310
1.00 0.00 -1.00 0.1290
-1.00 0.00 1.00 0.1130
1.00 2.00 2.00 0.0870

loop_
_geom_angle_atom_site_label_1
_geom_angle_atom_site_label_2
_geom_angle_atom_site_label_3
_geom_angle
_geom_angle_site_symmetry_1
_geom_angle_site_symmetry_3
_geom_angle_publ_flag
C13 O2 C18 104.55(11) . . ?
C14 O3 C18 104.94(11) . . ?
C2 C1 H1 136.3(11) . . ?
C2 C1 C7 94.95(14) . . ?
C7 C1 H1 128.7(11) . . ?
C1 C2 H2 135.4(12) . . ?
C1 C2 C3 95.08(13) . . ?
C3 C2 H2 129.6(12) . . ?
C2 C3 H3 115.0(10) . . ?
C2 C3 C7 84.89(12) . . ?
C4 C3 C2 117.31(13) . . ?
C4 C3 H3 115.0(10) . . ?
C4 C3 C7 103.74(12) . . ?
C7 C3 H3 116.8(11) . . ?
C3 C4 H4 123.5(11) . . ?
C5 C4 C3 112.94(14) . . ?
C5 C4 H4 123.5(11) . . ?
C4 C5 H5 126.2(11) . . ?
C4 C5 C6 113.66(14) . . ?
C6 C5 H5 120.1(11) . . ?
C5 C6 C7 103.38(11) . . ?
C5 C6 C19 112.92(12) . . ?
C10 C6 C5 113.04(11) . . ?
C10 C6 C7 100.76(10) . . ?
C10 C6 C19 111.59(11) . . ?
C19 C6 C7 114.32(11) . . ?
C1 C7 C3 85.05(12) . . ?
C1 C7 C6 121.14(12) . . ?
C1 C7 C8 119.95(12) . . ?
C6 C7 C3 105.94(11) . . ?
C8 C7 C3 115.26(12) . . ?
C8 C7 C6 107.01(10) . . ?
O1 C8 C7 125.16(12) . . ?
O1 C8 C9 128.86(13) . . ?
C9 C8 C7 105.94(11) . . ?
C8 C9 C17 137.87(12) . . ?
C10 C9 C8 110.60(12) . . ?
C10 C9 C17 111.49(12) . . ?
C9 C10 C6 114.16(12) . . ?
C9 C10 C11 110.12(12) . . ?
C11 C10 C6 135.71(12) . . ?
C12 C11 C10 131.19(12) . . ?
C12 C11 C16 122.10(12) . . ?
C16 C11 C10 106.66(11) . . ?
C11 C12 H12 122.5(9) . . ?
C13 C12 C11 115.09(12) . . ?
C13 C12 H12 122.4(9) . . ?
O2 C13 C14 109.71(12) . . ?
C12 C13 O2 127.47(13) . . ?
C12 C13 C14 122.78(13) . . ?
O3 C14 C13 109.19(12) . . ?
C15 C14 O3 127.51(13) . . ?
C15 C14 C13 123.28(12) . . ?
C14 C15 H15 121.9(9) . . ?
C14 C15 C16 115.25(12) . . ?
C16 C15 H15 122.8(9) . . ?
C11 C16 C17 110.12(11) . . ?
C15 C16 C11 121.46(12) . . ?
C15 C16 C17 128.38(12) . . ?
C9 C17 C16 101.57(11) . . ?
C9 C17 H17A 113.7(9) . . ?
C9 C17 H17B 112.0(9) . . ?
C16 C17 H17A 111.6(9) . . ?
C16 C17 H17B 112.8(9) . . ?
H17A C17 H17B 105.4(13) . . ?
O2 C18 H18A 109.5(10) . . ?
O2 C18 H18B 106.8(10) . . ?
O3 C18 O2 106.83(11) . . ?
O3 C18 H18A 109.0(9) . . ?
O3 C18 H18B 111.6(10) . . ?
H18A C18 H18B 112.9(14) . . ?
C6 C19 H19A 108.0(10) . . ?
C6 C19 H19B 107.7(10) . . ?
H19A C19 H19B 105.9(14) . . ?
C20 C19 C6 113.68(13) . . ?
C20 C19 H19A 110.5(10) . . ?
C20 C19 H19B 110.6(10) . . ?
C19 C20 H20A 107.5(11) . . ?
C19 C20 H20B 109.1(11) . . ?
H20A C20 H20B 106.5(15) . . ?
C21 C20 C19 113.99(16) . . ?
C21 C20 H20A 110.7(11) . . ?
C21 C20 H20B 108.8(11) . . ?
C20 C21 H21A 115.5(12) . . ?
C20 C21 H21B 109.9(15) . . ?
H21A C21 H21B 107.3(19) . . ?
C22 C21 C20 113.8(2) . . ?
C22 C21 H21A 103.9(12) . . ?
C22 C21 H21B 105.8(16) . . ?
C21 C22 H22A 107(2) . . ?
C21 C22 H22B 108.7(16) . . ?
C21 C22 H22C 112.4(18) . . ?
H22A C22 H22B 110(3) . . ?
H22A C22 H22C 115(3) . . ?
H22B C22 H22C 103(3) . . ?

loop_
_geom_bond_atom_site_label_1
_geom_bond_atom_site_label_2
_geom_bond_distance
_geom_bond_site_symmetry_2
_geom_bond_publ_flag
O1 C8 1.2207(16) . ?
O2 C13 1.3757(16) . ?
O2 C18 1.4379(18) . ?
O3 C14 1.3748(16) . ?
O3 C18 1.4354(18) . ?
C1 H1 1.00(2) . ?
C1 C2 1.321(3) . ?
C1 C7 1.514(2) . ?
C2 H2 1.01(2) . ?
C2 C3 1.514(2) . ?
C3 H3 1.006(18) . ?
C3 C4 1.493(2) . ?
C3 C7 1.586(2) . ?
C4 H4 0.994(19) . ?
C4 C5 1.321(2) . ?
C5 H5 0.950(19) . ?
C5 C6 1.511(2) . ?
C6 C7 1.5574(18) . ?
C6 C10 1.5045(18) . ?
C6 C19 1.541(2) . ?
C7 C8 1.5276(19) . ?
C8 C9 1.4533(18) . ?
C9 C10 1.3505(18) . ?
C9 C17 1.4925(18) . ?
C10 C11 1.4547(18) . ?
C11 C12 1.4010(19) . ?
C11 C16 1.4143(18) . ?
C12 H12 0.964(16) . ?
C12 C13 1.3712(19) . ?
C13 C14 1.391(2) . ?
C14 C15 1.3737(19) . ?
C15 H15 0.978(16) . ?
C15 C16 1.3960(18) . ?
C16 C17 1.5105(18) . ?
C17 H17A 0.982(16) . ?
C17 H17B 0.981(16) . ?
C18 H18A 0.971(17) . ?
C18 H18B 0.977(17) . ?
C19 H19A 1.008(18) . ?
C19 H19B 0.979(18) . ?
C19 C20 1.526(2) . ?
C20 H20A 0.98(2) . ?
C20 H20B 1.06(2) . ?
C20 C21 1.521(3) . ?
C21 H21A 1.09(2) . ?
C21 H21B 1.02(3) . ?
C21 C22 1.482(5) . ?
C22 H22A 0.97(4) . ?
C22 H22B 1.08(3) . ?
C22 H22C 1.09(4) . ?

loop_
_geom_torsion_atom_site_label_1
_geom_torsion_atom_site_label_2
_geom_torsion_atom_site_label_3
_geom_torsion_atom_site_label_4
_geom_torsion
_geom_torsion_site_symmetry_1
_geom_torsion_site_symmetry_2
_geom_torsion_site_symmetry_3
_geom_torsion_site_symmetry_4
_geom_torsion_publ_flag
O1 C8 C9 C10 -178.25(14) . . . . ?
O1 C8 C9 C17 4.4(3) . . . . ?
O2 C13 C14 O3 0.20(16) . . . . ?
O2 C13 C14 C15 179.04(13) . . . . ?
O3 C14 C15 C16 178.94(13) . . . . ?
C1 C2 C3 C4 -101.61(16) . . . . ?
C1 C2 C3 C7 1.23(13) . . . . ?
C1 C7 C8 O1 28.5(2) . . . . ?
C1 C7 C8 C9 -153.45(14) . . . . ?
C2 C1 C7 C3 1.23(13) . . . . ?
C2 C1 C7 C6 106.88(15) . . . . ?
C2 C1 C7 C8 -115.17(15) . . . . ?
C2 C3 C4 C5 94.04(18) . . . . ?
C2 C3 C7 C1 -1.07(11) . . . . ?
C2 C3 C7 C6 -122.07(12) . . . . ?
C2 C3 C7 C8 119.82(13) . . . . ?
C3 C4 C5 C6 1.06(19) . . . . ?
C3 C7 C8 O1 -70.77(18) . . . . ?
C3 C7 C8 C9 107.24(13) . . . . ?
C4 C3 C7 C1 115.83(13) . . . . ?
C4 C3 C7 C6 -5.18(15) . . . . ?
C4 C3 C7 C8 -123.29(13) . . . . ?
C4 C5 C6 C7 -4.38(16) . . . . ?
C4 C5 C6 C10 103.66(15) . . . . ?
C4 C5 C6 C19 -128.46(14) . . . . ?
C5 C6 C7 C1 -88.24(15) . . . . ?
C5 C6 C7 C3 5.65(14) . . . . ?
C5 C6 C7 C8 129.12(12) . . . . ?
C5 C6 C10 C9 -120.23(13) . . . . ?
C5 C6 C10 C11 60.9(2) . . . . ?
C5 C6 C19 C20 177.57(13) . . . . ?
C6 C7 C8 O1 171.72(13) . . . . ?
C6 C7 C8 C9 -10.28(14) . . . . ?
C6 C10 C11 C12 -5.2(3) . . . . ?
C6 C10 C11 C16 177.33(14) . . . . ?
C6 C19 C20 C21 -168.16(17) . . . . ?
C7 C1 C2 C3 -1.28(13) . . . . ?
C7 C3 C4 C5 2.72(17) . . . . ?
C7 C6 C10 C9 -10.55(15) . . . . ?
C7 C6 C10 C11 170.60(15) . . . . ?
C7 C6 C19 C20 59.74(17) . . . . ?
C7 C8 C9 C10 3.85(15) . . . . ?
C7 C8 C9 C17 -173.55(16) . . . . ?
C8 C9 C10 C6 4.60(16) . . . . ?
C8 C9 C10 C11 -176.26(11) . . . . ?
C8 C9 C17 C16 176.02(16) . . . . ?
C9 C10 C11 C12 175.88(14) . . . . ?
C9 C10 C11 C16 -1.55(15) . . . . ?
C10 C6 C7 C1 154.71(13) . . . . ?
C10 C6 C7 C3 -111.40(12) . . . . ?
C10 C6 C7 C8 12.07(13) . . . . ?
C10 C6 C19 C20 -53.79(17) . . . . ?
C10 C9 C17 C16 -1.37(15) . . . . ?
C10 C11 C12 C13 -176.79(13) . . . . ?
C10 C11 C16 C15 178.71(12) . . . . ?
C10 C11 C16 C17 0.64(15) . . . . ?
C11 C12 C13 O2 -178.94(13) . . . . ?
C11 C12 C13 C14 -1.3(2) . . . . ?
C11 C16 C17 C9 0.38(14) . . . . ?
C12 C11 C16 C15 1.0(2) . . . . ?
C12 C11 C16 C17 -177.08(12) . . . . ?
C12 C13 C14 O3 -177.83(13) . . . . ?
C12 C13 C14 C15 1.0(2) . . . . ?
C13 O2 C18 O3 -21.10(15) . . . . ?
C13 C14 C15 C16 0.3(2) . . . . ?
C14 O3 C18 O2 21.30(15) . . . . ?
C14 C15 C16 C11 -1.3(2) . . . . ?
C14 C15 C16 C17 176.42(13) . . . . ?
C15 C16 C17 C9 -177.52(13) . . . . ?
C16 C11 C12 C13 0.3(2) . . . . ?
C17 C9 C10 C6 -177.28(11) . . . . ?
C17 C9 C10 C11 1.87(16) . . . . ?
C18 O2 C13 C12 -169.04(15) . . . . ?
C18 O2 C13 C14 13.03(15) . . . . ?
C18 O3 C14 C13 -13.40(15) . . . . ?
C18 O3 C14 C15 167.83(14) . . . . ?
C19 C6 C7 C1 34.91(18) . . . . ?
C19 C6 C7 C3 128.80(12) . . . . ?
C19 C6 C7 C8 -107.73(13) . . . . ?
C19 C6 C10 C9 111.19(13) . . . . ?
C19 C6 C10 C11 -67.65(19) . . . . ?
C19 C20 C21 C22 -67.7(3) . . . . ?
